data_4080293
loop_
_publ_author_name
'Tsoureas, Nikolaos'
'Summerscales, Owen T.'
'Cloke, F. Geoffrey N.'
'Roe, S. Mark'

_publ_section_title
;
 Steric Effects in the Reductive Coupling of CO by Mixed-Sandwich
 Uranium(III) Complexes
;
_journal_issue 5
_journal_name_full Organometallics
_journal_page_first 1353
_journal_paper_doi 10.1021/om301045k
_journal_volume 32
_journal_year 2013
_chemical_formula_moiety 'C38 H68 Si3 U'
_chemical_formula_sum 'C38 H68 Si3 U'
_chemical_formula_weight 847.22
_chemical_name_common complex_9
_chemical_name_systematic
;
 ?
;
_space_group_IT_number 15
_symmetry_cell_setting monoclinic
_symmetry_space_group_name_Hall '-C 2yc'
_symmetry_space_group_name_H-M 'C 1 2/c 1'
_atom_sites_solution_hydrogens geom
_atom_sites_solution_primary direct
_atom_sites_solution_secondary difmap
_audit_creation_method SHELXL-97
_cell_angle_alpha 90.00
_cell_angle_beta 119.59(3)
_cell_angle_gamma 90.00
_cell_formula_units_Z 8
_cell_length_a 26.268(5)
_cell_length_b 14.737(3)
_cell_length_c 24.491(5)
_cell_measurement_reflns_used 72036
_cell_measurement_temperature 173(2)
_cell_measurement_theta_max 27.485
_cell_measurement_theta_min 0.998
_cell_volume 8244(4)
_computing_cell_refinement 'HKL Scalepack (Otwinowski & Minor 1997)'
_computing_data_collection 'Collect (Bruker AXS BV, 1997-2004)'
_computing_data_reduction 'HKL Denzo and Scalepack (Otwinowski 1997)'
_computing_structure_refinement 'SHELXL-97 (Sheldrick, 1997)'
_computing_structure_solution 'SIR-92 'SIR-92 (Altomare, A. J. Appl. Cryst. (1994), 27, 435.)'
_diffrn_ambient_temperature 173(2)
_diffrn_detector_area_resol_mean 9
_diffrn_measured_fraction_theta_full 0.969
_diffrn_measured_fraction_theta_max 0.969
_diffrn_measurement_device_type KappaCCD
_diffrn_measurement_method 'CCD rotation images, thick slices'
_diffrn_radiation_monochromator 'horizonally mounted graphite crystal'
_diffrn_radiation_source 'fine-focus sealed tube'
_diffrn_radiation_type MoK\a
_diffrn_radiation_wavelength 0.71073
_diffrn_reflns_av_R_equivalents 0.0732
_diffrn_reflns_av_sigmaI/netI 0.0810
_diffrn_reflns_limit_h_max 33
_diffrn_reflns_limit_h_min -33
_diffrn_reflns_limit_k_max 18
_diffrn_reflns_limit_k_min -19
_diffrn_reflns_limit_l_max 31
_diffrn_reflns_limit_l_min -26
_diffrn_reflns_number 31396
_diffrn_reflns_theta_full 27.43
_diffrn_reflns_theta_max 27.43
_diffrn_reflns_theta_min 1.64
_exptl_absorpt_coefficient_mu 4.047
_exptl_absorpt_correction_T_max 0.7378
_exptl_absorpt_correction_T_min 0.5636
_exptl_absorpt_correction_type multi-scan
_exptl_absorpt_process_details 'SADABS 2007/2 (Sheldrick, G.M., 2007)'
_exptl_crystal_colour Block
_exptl_crystal_density_diffrn 1.365
_exptl_crystal_density_method 'not measured'
_exptl_crystal_description Brown
_exptl_crystal_F_000 3440
_exptl_crystal_size_max 0.16
_exptl_crystal_size_mid 0.12
_exptl_crystal_size_min 0.08
_refine_diff_density_max 7.497
_refine_diff_density_min -1.794
_refine_diff_density_rms 0.365
_refine_ls_extinction_method none
_refine_ls_goodness_of_fit_ref 1.069
_refine_ls_hydrogen_treatment constr
_refine_ls_matrix_type full
_refine_ls_number_parameters 383
_refine_ls_number_reflns 9127
_refine_ls_number_restraints 6
_refine_ls_restrained_S_all 1.074
_refine_ls_R_factor_all 0.1170
_refine_ls_R_factor_gt 0.0731
_refine_ls_shift/su_max 0.001
_refine_ls_shift/su_mean 0.000
_refine_ls_structure_factor_coef Fsqd
_refine_ls_weighting_details 'calc w=1/[\s^2^(Fo^2^)+(0.0975P)^2^+140.8110P] where P=(Fo^2^+2Fc^2^)/3'
_refine_ls_weighting_scheme calc
_refine_ls_wR_factor_gt 0.1740
_refine_ls_wR_factor_ref 0.2007
_reflns_number_gt 6349
_reflns_number_total 9127
_reflns_threshold_expression >2sigma(I)
_cod_data_source_file om301045k_si_002.cif
_cod_data_source_block 9
_cod_depositor_comments
;
The following automatic conversions were performed:

'_symmetry_cell_setting' value 'Monoclinic' changed to 'monoclinic'
according to /home/saulius/struct/CIF-dictionaries/cif_core.dic
dictionary named 'cif_core.dic' version 2.4.2 from 2011-04-26.

Automatic conversion script
Id: cif_fix_values 1891 2012-01-12 08:04:46Z andrius 
;
_cod_original_cell_volume 8244(3)
_cod_original_sg_symbol_H-M C2/c
_cod_database_code 4080293

loop_
_symmetry_equiv_pos_as_xyz
'x, y, z'
'-x, y, -z+1/2'
'x+1/2, y+1/2, z'
'-x+1/2, y+1/2, -z+1/2'
'-x, -y, -z'
'x, -y, z-1/2'
'-x+1/2, -y+1/2, -z'
'x+1/2, -y+1/2, z-1/2'

loop_
_atom_site_label
_atom_site_type_symbol
_atom_site_fract_x
_atom_site_fract_y
_atom_site_fract_z
_atom_site_U_iso_or_equiv
_atom_site_adp_type
_atom_site_occupancy
_atom_site_symmetry_multiplicity
_atom_site_calc_flag
_atom_site_refinement_flags
_atom_site_disorder_assembly
_atom_site_disorder_group
C1 C 0.2145(5) 0.0479(7) 0.7470(5) 0.036(2) Uani 1 1 d . . .
H1 H 0.1990 -0.0083 0.7512 0.043 Uiso 1 1 calc R . .
C2 C 0.2768(4) 0.0497(7) 0.7820(5) 0.029(2) Uani 1 1 d . . .
H2 H 0.2916 -0.0068 0.8025 0.035 Uiso 1 1 calc R . .
C3 C 0.3232(4) 0.1103(7) 0.7954(5) 0.029(2) Uani 1 1 d . . .
C4 C 0.3221(4) 0.2003(7) 0.7741(4) 0.029(2) Uani 1 1 d . . .
H4 H 0.3606 0.2241 0.7911 0.035 Uiso 1 1 calc R . .
C5 C 0.2802(4) 0.2640(7) 0.7349(5) 0.033(2) Uani 1 1 d . . .
H5 H 0.2967 0.3193 0.7312 0.040 Uiso 1 1 calc R . .
C6 C 0.2178(5) 0.2627(7) 0.6996(5) 0.035(2) Uani 1 1 d . . .
H6 H 0.2022 0.3182 0.6781 0.042 Uiso 1 1 calc R . .
C7 C 0.1736(5) 0.1991(7) 0.6887(5) 0.036(2) Uani 1 1 d . . .
H7 H 0.1358 0.2231 0.6612 0.043 Uiso 1 1 calc R . .
C8 C 0.1699(4) 0.1100(7) 0.7073(5) 0.032(2) Uani 1 1 d . . .
C9 C 0.3562(6) -0.0065(9) 0.9385(6) 0.054(3) Uani 1 1 d . . .
H9A H 0.3645 -0.0666 0.9277 0.081 Uiso 1 1 calc R . .
H9B H 0.3156 0.0103 0.9088 0.081 Uiso 1 1 calc R . .
H9C H 0.3617 -0.0080 0.9812 0.081 Uiso 1 1 calc R . .
C10 C 0.3973(5) 0.0628(8) 0.9355(5) 0.044(3) Uani 1 1 d . . .
H10 H 0.4378 0.0453 0.9684 0.053 Uiso 1 1 calc R . .
C11 C 0.3859(6) 0.1576(9) 0.9530(7) 0.058(3) Uani 1 1 d . . .
H11A H 0.4133 0.2011 0.9513 0.086 Uiso 1 1 calc R . .
H11B H 0.3914 0.1563 0.9956 0.086 Uiso 1 1 calc R . .
H11C H 0.3456 0.1760 0.9234 0.086 Uiso 1 1 calc R . .
C012 C 0.2062(5) 0.0863(7) 0.5450(5) 0.034(2) Uani 1 1 d . . .
C12 C 0.4712(6) 0.1488(10) 0.8134(6) 0.053(3) Uani 1 1 d . . .
H12A H 0.4350 0.1551 0.7732 0.079 Uiso 1 1 calc R . .
H12B H 0.4907 0.0919 0.8138 0.079 Uiso 1 1 calc R . .
H12C H 0.4973 0.1999 0.8192 0.079 Uiso 1 1 calc R . .
C13 C 0.4567(4) 0.1481(8) 0.8669(5) 0.040(3) Uani 1 1 d . . .
H13 H 0.4413 0.2100 0.8671 0.048 Uiso 1 1 calc R . .
C14 C 0.5150(5) 0.1384(9) 0.9322(6) 0.048(3) Uani 1 1 d . . .
H14A H 0.5055 0.1383 0.9662 0.072 Uiso 1 1 calc R . .
H14B H 0.5410 0.1895 0.9378 0.072 Uiso 1 1 calc R . .
H14C H 0.5346 0.0814 0.9329 0.072 Uiso 1 1 calc R . .
C15 C 0.3965(6) -0.0661(10) 0.7691(6) 0.060(4) Uani 1 1 d . . .
H15A H 0.3569 -0.0436 0.7405 0.090 Uiso 1 1 calc R . .
H15B H 0.3989 -0.1306 0.7608 0.090 Uiso 1 1 calc R . .
H15C H 0.4249 -0.0318 0.7623 0.090 Uiso 1 1 calc R . .
C16 C 0.4100(4) -0.0541(7) 0.8361(5) 0.038(3) Uani 1 1 d . . .
H16 H 0.3818 -0.0940 0.8411 0.046 Uiso 1 1 calc R . .
C17 C 0.4713(6) -0.0892(9) 0.8833(7) 0.062(4) Uani 1 1 d . . .
H17A H 0.4783 -0.0803 0.9261 0.093 Uiso 1 1 calc R . .
H17B H 0.5007 -0.0559 0.8779 0.093 Uiso 1 1 calc R . .
H17C H 0.4739 -0.1540 0.8760 0.093 Uiso 1 1 calc R . .
C18 C 0.1039(7) -0.0812(9) 0.6159(7) 0.058(4) Uani 1 1 d . . .
H18A H 0.1444 -0.0620 0.6311 0.088 Uiso 1 1 calc R . .
H18B H 0.0780 -0.0501 0.5763 0.088 Uiso 1 1 calc R . .
H18C H 0.1007 -0.1470 0.6089 0.088 Uiso 1 1 calc R . .
C19 C 0.0862(5) -0.0576(7) 0.6637(5) 0.034(2) Uani 1 1 d . . .
H19 H 0.1119 -0.0929 0.7027 0.041 Uiso 1 1 calc R . .
C20 C 0.0222(6) -0.0892(8) 0.6395(8) 0.063(4) Uani 1 1 d . . .
H20A H 0.0104 -0.0741 0.6706 0.095 Uiso 1 1 calc R . .
H20B H 0.0196 -0.1550 0.6327 0.095 Uiso 1 1 calc R . .
H20C H -0.0038 -0.0585 0.5998 0.095 Uiso 1 1 calc R . .
C21 C 0.0325(6) 0.1355(10) 0.5584(7) 0.062(4) Uani 1 1 d . . .
H21A H 0.0718 0.1391 0.5634 0.093 Uiso 1 1 calc R . .
H21B H 0.0085 0.1855 0.5317 0.093 Uiso 1 1 calc R . .
H21C H 0.0145 0.0775 0.5389 0.093 Uiso 1 1 calc R . .
C22 C 0.0367(4) 0.1424(8) 0.6230(6) 0.044(3) Uani 1 1 d . . .
H22 H 0.0503 0.2058 0.6374 0.053 Uiso 1 1 calc R . .
C23 C -0.0246(6) 0.1371(11) 0.6164(9) 0.081(6) Uani 1 1 d . . .
H23A H -0.0212 0.1423 0.6579 0.121 Uiso 1 1 calc R . .
H23B H -0.0427 0.0788 0.5975 0.121 Uiso 1 1 calc R . .
H23C H -0.0489 0.1867 0.5895 0.121 Uiso 1 1 calc R . .
C24 C 0.1230(8) 0.0114(13) 0.8109(8) 0.086(5) Uani 1 1 d . B .
H24A H 0.1166 0.0227 0.8465 0.129 Uiso 1 1 calc R . .
H24B H 0.1646 0.0184 0.8244 0.129 Uiso 1 1 calc R . .
H24C H 0.1105 -0.0505 0.7953 0.129 Uiso 1 1 calc R . .
C25 C 0.0874(5) 0.0791(8) 0.7586(6) 0.044(3) Uani 1 1 d . . .
H25 H 0.0452 0.0707 0.7460 0.053 Uiso 1 1 calc R A 1
C26A C 0.1071(15) 0.169(2) 0.7929(16) 0.052(6) Uani 0.57(4) 1 d P B 1
H26A H 0.0865 0.2191 0.7636 0.077 Uiso 0.57(4) 1 calc PR B 1
H26B H 0.1494 0.1765 0.8100 0.077 Uiso 0.57(4) 1 calc PR B 1
H26C H 0.0981 0.1709 0.8273 0.077 Uiso 0.57(4) 1 calc PR B 1
C26B C 0.085(2) 0.188(4) 0.769(2) 0.052(6) Uani 0.43(4) 1 d P B 2
H26D H 0.0588 0.2168 0.7285 0.077 Uiso 0.43(4) 1 calc PR B 2
H26E H 0.1245 0.2135 0.7859 0.077 Uiso 0.43(4) 1 calc PR B 2
H26F H 0.0707 0.1989 0.7983 0.077 Uiso 0.43(4) 1 calc PR B 2
C27 C 0.2638(5) 0.0498(8) 0.5734(5) 0.039(3) Uani 1 1 d . . .
C28 C 0.3047(5) 0.1241(8) 0.5984(5) 0.037(3) Uani 1 1 d . . .
C30 C 0.2707(6) 0.2044(8) 0.5841(6) 0.045(3) Uani 1 1 d . . .
C31 C 0.2110(5) 0.1830(8) 0.5506(5) 0.038(3) Uani 1 1 d . . .
C32 C 0.3707(5) 0.1219(9) 0.6313(6) 0.051(3) Uani 1 1 d . . .
H32A H 0.3840 0.0589 0.6356 0.077 Uiso 1 1 calc R . .
H32B H 0.3865 0.1494 0.6730 0.077 Uiso 1 1 calc R . .
H32C H 0.3843 0.1561 0.6067 0.077 Uiso 1 1 calc R . .
C33 C 0.2936(7) 0.3022(9) 0.5982(7) 0.062(4) Uani 1 1 d . . .
H33A H 0.3365 0.3015 0.6225 0.093 Uiso 1 1 calc R . .
H33B H 0.2782 0.3328 0.6225 0.093 Uiso 1 1 calc R . .
H33C H 0.2809 0.3347 0.5587 0.093 Uiso 1 1 calc R . .
C34 C 0.1598(7) 0.2477(10) 0.5217(7) 0.065(4) Uani 1 1 d . . .
H34A H 0.1232 0.2131 0.5009 0.097 Uiso 1 1 calc R . .
H34B H 0.1628 0.2861 0.4907 0.097 Uiso 1 1 calc R . .
H34C H 0.1601 0.2859 0.5546 0.097 Uiso 1 1 calc R . .
C35 C 0.2433(7) -0.1110(9) 0.4862(6) 0.059(4) Uani 1 1 d . . .
H35A H 0.2011 -0.0993 0.4661 0.088 Uiso 1 1 calc R . .
H35B H 0.2500 -0.1760 0.4839 0.088 Uiso 1 1 calc R . .
H35C H 0.2599 -0.0768 0.4644 0.088 Uiso 1 1 calc R . .
C37 C 0.3592(6) -0.1007(10) 0.6032(7) 0.063(4) Uani 1 1 d . . .
H37A H 0.3804 -0.0836 0.6477 0.095 Uiso 1 1 calc R . .
H37B H 0.3746 -0.0661 0.5803 0.095 Uiso 1 1 calc R . .
H37C H 0.3644 -0.1657 0.5992 0.095 Uiso 1 1 calc R . .
C38 C 0.1489(5) 0.0360(9) 0.5054(5) 0.049(3) Uani 1 1 d . . .
H38A H 0.1160 0.0783 0.4921 0.073 Uiso 1 1 calc R . .
H38B H 0.1452 -0.0129 0.5303 0.073 Uiso 1 1 calc R . .
H38C H 0.1484 0.0103 0.4683 0.073 Uiso 1 1 calc R . .
Si1 Si 0.39778(12) 0.06660(19) 0.85764(13) 0.0297(6) Uani 1 1 d . . .
Si2 Si 0.09399(12) 0.0674(2) 0.68619(15) 0.0320(6) Uani 1 1 d . B .
Si3 Si 0.27900(16) -0.0752(2) 0.56957(17) 0.0454(8) Uani 1 1 d . . .
U1 U 0.250805(15) 0.11108(2) 0.669789(17) 0.02716(14) Uani 1 1 d . . .
C36 C 0.2511(4) -0.1312(8) 0.6250(7) 0.064(4) Uani 1 1 d U . .
H36A H 0.2737 -0.1064 0.6675 0.096 Uiso 1 1 calc R . .
H36B H 0.2565 -0.1971 0.6263 0.096 Uiso 1 1 calc R . .
H36C H 0.2095 -0.1174 0.6082 0.096 Uiso 1 1 calc R . .

loop_
_atom_site_aniso_label
_atom_site_aniso_U_11
_atom_site_aniso_U_22
_atom_site_aniso_U_33
_atom_site_aniso_U_23
_atom_site_aniso_U_13
_atom_site_aniso_U_12
C1 0.040(6) 0.028(5) 0.046(7) -0.004(5) 0.025(5) -0.005(5)
C2 0.029(5) 0.033(5) 0.023(5) -0.001(4) 0.010(4) -0.003(4)
C3 0.026(5) 0.029(5) 0.030(5) 0.001(4) 0.012(4) -0.004(4)
C4 0.022(5) 0.033(5) 0.023(5) -0.001(4) 0.004(4) 0.000(4)
C5 0.032(5) 0.031(5) 0.035(6) 0.007(4) 0.016(5) 0.006(4)
C6 0.042(6) 0.028(5) 0.039(6) 0.005(5) 0.022(5) 0.002(5)
C7 0.029(5) 0.038(6) 0.044(7) 0.005(5) 0.021(5) 0.008(4)
C8 0.026(5) 0.043(6) 0.031(5) 0.000(5) 0.016(4) -0.001(5)
C9 0.056(8) 0.061(8) 0.044(7) 0.006(6) 0.025(6) -0.017(7)
C10 0.036(6) 0.055(7) 0.028(6) 0.002(5) 0.006(5) 0.000(5)
C11 0.073(9) 0.060(8) 0.053(8) -0.011(7) 0.040(7) -0.005(7)
C012 0.032(6) 0.041(6) 0.033(6) -0.009(5) 0.018(5) -0.003(4)
C12 0.053(8) 0.067(9) 0.058(8) 0.000(7) 0.042(7) -0.012(7)
C13 0.024(5) 0.044(6) 0.038(6) 0.004(5) 0.005(5) -0.002(5)
C14 0.025(5) 0.058(7) 0.051(8) -0.003(6) 0.010(5) -0.008(5)
C15 0.066(9) 0.056(8) 0.044(8) -0.010(6) 0.016(7) 0.019(7)
C16 0.027(5) 0.032(6) 0.044(7) 0.009(5) 0.009(5) 0.003(4)
C17 0.043(7) 0.048(8) 0.067(10) -0.010(6) 0.006(7) 0.004(6)
C18 0.064(9) 0.049(7) 0.063(9) -0.008(7) 0.032(8) 0.004(7)
C19 0.039(6) 0.031(5) 0.040(6) 0.000(5) 0.025(5) 0.001(5)
C20 0.048(8) 0.031(6) 0.117(14) -0.015(7) 0.046(9) -0.006(5)
C21 0.047(8) 0.055(8) 0.060(10) 0.014(7) 0.009(7) 0.010(6)
C22 0.021(5) 0.040(6) 0.062(8) 0.002(6) 0.013(5) 0.002(5)
C23 0.033(7) 0.074(10) 0.133(16) 0.033(10) 0.038(9) 0.011(7)
C24 0.094(13) 0.116(15) 0.066(11) 0.019(10) 0.053(10) 0.013(11)
C25 0.046(7) 0.051(7) 0.046(7) -0.009(6) 0.030(6) -0.009(6)
C26A 0.043(18) 0.067(17) 0.036(18) -0.010(14) 0.012(13) -0.012(15)
C26B 0.043(18) 0.067(17) 0.036(18) -0.010(14) 0.012(13) -0.012(15)
C27 0.043(6) 0.040(6) 0.027(6) 0.001(5) 0.012(5) 0.005(5)
C28 0.040(6) 0.049(7) 0.024(5) 0.004(5) 0.018(5) 0.001(5)
C30 0.072(9) 0.040(6) 0.036(7) -0.007(5) 0.037(6) -0.005(6)
C31 0.046(7) 0.039(6) 0.034(6) 0.006(5) 0.023(5) 0.015(5)
C32 0.038(7) 0.070(9) 0.044(7) 0.007(6) 0.019(6) 0.005(6)
C33 0.090(11) 0.055(8) 0.053(9) 0.004(7) 0.044(8) -0.001(8)
C34 0.075(10) 0.066(9) 0.061(9) 0.024(7) 0.040(8) 0.044(8)
C35 0.073(9) 0.059(8) 0.046(8) -0.019(6) 0.029(7) 0.010(7)
C37 0.068(9) 0.074(10) 0.049(8) 0.007(7) 0.030(7) 0.033(8)
C38 0.036(6) 0.065(8) 0.032(6) -0.008(6) 0.008(5) -0.001(6)
Si1 0.0277(14) 0.0298(14) 0.0249(14) -0.0007(11) 0.0080(12) -0.0026(11)
Si2 0.0254(14) 0.0322(15) 0.0398(17) -0.0003(13) 0.0172(13) 0.0001(12)
Si3 0.054(2) 0.0436(18) 0.043(2) -0.0018(15) 0.0278(17) 0.0094(16)
U1 0.0271(2) 0.0311(2) 0.0225(2) 0.00156(16) 0.01155(15) 0.00070(17)
C36 0.013(4) 0.061(6) 0.086(7) 0.073(6) 0.000(4) -0.009(4)

loop_
_atom_type_symbol
_atom_type_description
_atom_type_scat_dispersion_real
_atom_type_scat_dispersion_imag
_atom_type_scat_source
C C 0.0033 0.0016 'International Tables Vol C Tables 4.2.6.8 and 6.1.1.4'
H H 0.0000 0.0000 'International Tables Vol C Tables 4.2.6.8 and 6.1.1.4'
Si Si 0.0817 0.0704 'International Tables Vol C Tables 4.2.6.8 and 6.1.1.4'
U U -9.6767 9.6646 'International Tables Vol C Tables 4.2.6.8 and 6.1.1.4'

loop_
_geom_angle_atom_site_label_1
_geom_angle_atom_site_label_2
_geom_angle_atom_site_label_3
_geom_angle
C2 C1 C8 135.4(10)
C2 C1 U1 73.4(6)
C8 C1 U1 75.7(6)
C2 C1 H1 112.3
C8 C1 H1 112.3
U1 C1 H1 134.6
C3 C2 C1 139.0(10)
C3 C2 U1 77.1(6)
C1 C2 U1 75.6(6)
C3 C2 H2 110.5
C1 C2 H2 110.5
U1 C2 H2 132.6
C2 C3 C4 130.3(9)
C2 C3 Si1 113.7(7)
C4 C3 Si1 115.8(7)
C2 C3 U1 72.4(6)
C4 C3 U1 72.7(6)
Si1 C3 U1 141.2(5)
C5 C4 C3 137.9(10)
C5 C4 U1 74.4(6)
C3 C4 U1 76.6(6)
C5 C4 H4 111.0
C3 C4 H4 111.0
U1 C4 H4 134.3
C4 C5 C6 133.1(10)
C4 C5 U1 74.9(6)
C6 C5 U1 73.6(6)
C4 C5 H5 113.4
C6 C5 H5 113.4
U1 C5 H5 133.2
C7 C6 C5 135.7(10)
C7 C6 U1 74.7(6)
C5 C6 U1 75.1(6)
C7 C6 H6 112.1
C5 C6 H6 112.1
U1 C6 H6 133.7
C8 C7 C6 137.7(10)
C8 C7 U1 77.3(6)
C6 C7 U1 74.1(6)
C8 C7 H7 111.2
C6 C7 H7 111.2
U1 C7 H7 133.1
C7 C8 C1 130.8(10)
C7 C8 Si2 116.8(8)
C1 C8 Si2 111.9(8)
C7 C8 U1 72.1(6)
C1 C8 U1 73.5(6)
Si2 C8 U1 143.7(5)
C10 C9 H9A 109.5
C10 C9 H9B 109.5
H9A C9 H9B 109.5
C10 C9 H9C 109.5
H9A C9 H9C 109.5
H9B C9 H9C 109.5
C9 C10 C11 110.8(11)
C9 C10 Si1 115.1(8)
C11 C10 Si1 110.6(9)
C9 C10 H10 106.6
C11 C10 H10 106.6
Si1 C10 H10 106.6
C10 C11 H11A 109.5
C10 C11 H11B 109.5
H11A C11 H11B 109.5
C10 C11 H11C 109.5
H11A C11 H11C 109.5
H11B C11 H11C 109.5
C27 C012 C31 108.0(9)
C27 C012 C38 127.3(10)
C31 C012 C38 124.0(10)
C27 C012 U1 74.6(6)
C31 C012 U1 77.8(6)
C38 C012 U1 121.7(8)
C13 C12 H12A 109.5
C13 C12 H12B 109.5
H12A C12 H12B 109.5
C13 C12 H12C 109.5
H12A C12 H12C 109.5
H12B C12 H12C 109.5
C12 C13 C14 109.8(10)
C12 C13 Si1 116.0(8)
C14 C13 Si1 113.1(8)
C12 C13 H13 105.7
C14 C13 H13 105.7
Si1 C13 H13 105.7
C13 C14 H14A 109.5
C13 C14 H14B 109.5
H14A C14 H14B 109.5
C13 C14 H14C 109.5
H14A C14 H14C 109.5
H14B C14 H14C 109.5
C16 C15 H15A 109.5
C16 C15 H15B 109.5
H15A C15 H15B 109.5
C16 C15 H15C 109.5
H15A C15 H15C 109.5
H15B C15 H15C 109.5
C15 C16 C17 112.1(11)
C15 C16 Si1 115.1(8)
C17 C16 Si1 111.1(8)
C15 C16 H16 105.9
C17 C16 H16 105.9
Si1 C16 H16 105.9
C16 C17 H17A 109.5
C16 C17 H17B 109.5
H17A C17 H17B 109.5
C16 C17 H17C 109.5
H17A C17 H17C 109.5
H17B C17 H17C 109.5
C19 C18 H18A 109.5
C19 C18 H18B 109.5
H18A C18 H18B 109.5
C19 C18 H18C 109.5
H18A C18 H18C 109.5
H18B C18 H18C 109.5
C18 C19 C20 109.0(11)
C18 C19 Si2 114.9(8)
C20 C19 Si2 110.0(7)
C18 C19 H19 107.6
C20 C19 H19 107.6
Si2 C19 H19 107.6
C19 C20 H20A 109.5
C19 C20 H20B 109.5
H20A C20 H20B 109.5
C19 C20 H20C 109.5
H20A C20 H20C 109.5
H20B C20 H20C 109.5
C22 C21 H21A 109.5
C22 C21 H21B 109.5
H21A C21 H21B 109.5
C22 C21 H21C 109.5
H21A C21 H21C 109.5
H21B C21 H21C 109.5
C21 C22 C23 110.4(12)
C21 C22 Si2 115.3(8)
C23 C22 Si2 115.1(10)
C21 C22 H22 104.9
C23 C22 H22 104.9
Si2 C22 H22 104.9
C22 C23 H23A 109.5
C22 C23 H23B 109.5
H23A C23 H23B 109.5
C22 C23 H23C 109.5
H23A C23 H23C 109.5
H23B C23 H23C 109.5
C25 C24 H24A 109.5
C25 C24 H24B 109.5
H24A C24 H24B 109.5
C25 C24 H24C 109.5
H24A C24 H24C 109.5
H24B C24 H24C 109.5
C26A C25 C24 102.0(18)
C26A C25 C26B 23.4(12)
C24 C25 C26B 125(2)
C26A C25 Si2 116.0(15)
C24 C25 Si2 115.4(10)
C26B C25 Si2 105.3(19)
C26A C25 H25 107.6
C24 C25 H25 107.6
C26B C25 H25 93.0
Si2 C25 H25 107.6
C25 C26A H26A 109.5
C25 C26A H26B 109.5
H26A C26A H26B 109.5
C25 C26A H26C 109.5
H26A C26A H26C 109.5
H26B C26A H26C 109.5
C25 C26B H26D 109.5
C25 C26B H26E 109.5
H26D C26B H26E 109.5
C25 C26B H26F 109.5
H26D C26B H26F 109.5
H26E C26B H26F 109.5
C012 C27 C28 108.1(10)
C012 C27 Si3 122.8(8)
C28 C27 Si3 128.8(9)
C012 C27 U1 74.9(6)
C28 C27 U1 76.5(6)
Si3 C27 U1 119.2(5)
C30 C28 C27 106.3(10)
C30 C28 C32 124.6(11)
C27 C28 C32 129.1(11)
C30 C28 U1 75.7(6)
C27 C28 U1 72.9(6)
C32 C28 U1 118.4(7)
C31 C30 C28 110.1(10)
C31 C30 C33 123.1(12)
C28 C30 C33 126.7(12)
C31 C30 U1 75.9(7)
C28 C30 U1 74.4(6)
C33 C30 U1 119.8(8)
C30 C31 C012 107.5(9)
C30 C31 C34 127.8(12)
C012 C31 C34 124.6(12)
C30 C31 U1 74.8(7)
C012 C31 U1 72.0(6)
C34 C31 U1 121.3(8)
C28 C32 H32A 109.5
C28 C32 H32B 109.5
H32A C32 H32B 109.5
C28 C32 H32C 109.5
H32A C32 H32C 109.5
H32B C32 H32C 109.5
C30 C33 H33A 109.5
C30 C33 H33B 109.5
H33A C33 H33B 109.5
C30 C33 H33C 109.5
H33A C33 H33C 109.5
H33B C33 H33C 109.5
C31 C34 H34A 109.5
C31 C34 H34B 109.5
H34A C34 H34B 109.5
C31 C34 H34C 109.5
H34A C34 H34C 109.5
H34B C34 H34C 109.5
Si3 C35 H35A 109.5
Si3 C35 H35B 109.5
H35A C35 H35B 109.5
Si3 C35 H35C 109.5
H35A C35 H35C 109.5
H35B C35 H35C 109.5
Si3 C37 H37A 109.5
Si3 C37 H37B 109.5
H37A C37 H37B 109.5
Si3 C37 H37C 109.5
H37A C37 H37C 109.5
H37B C37 H37C 109.5
C012 C38 H38A 109.5
C012 C38 H38B 109.5
H38A C38 H38B 109.5
C012 C38 H38C 109.5
H38A C38 H38C 109.5
H38B C38 H38C 109.5
C13 Si1 C3 110.0(5)
C13 Si1 C10 107.9(5)
C3 Si1 C10 107.3(5)
C13 Si1 C16 112.6(5)
C3 Si1 C16 109.7(5)
C10 Si1 C16 109.2(5)
C25 Si2 C22 108.2(6)
C25 Si2 C8 106.7(5)
C22 Si2 C8 109.4(5)
C25 Si2 C19 108.4(5)
C22 Si2 C19 113.6(5)
C8 Si2 C19 110.2(5)
C35 Si3 C37 105.8(7)
C35 Si3 C27 109.1(6)
C37 Si3 C27 113.0(6)
C35 Si3 C36 118.1(7)
C37 Si3 C36 108.9(6)
C27 Si3 C36 102.1(6)
C6 U1 C7 31.1(3)
C6 U1 C2 87.3(3)
C7 U1 C2 79.1(3)
C6 U1 C5 31.4(3)
C7 U1 C5 59.7(3)
C2 U1 C5 79.4(3)
C6 U1 C4 58.9(3)
C7 U1 C4 79.9(3)
C2 U1 C4 58.1(3)
C5 U1 C4 30.7(3)
C6 U1 C1 79.5(3)
C7 U1 C1 58.2(3)
C2 U1 C1 31.1(3)
C5 U1 C1 88.3(3)
C4 U1 C1 79.6(3)
C6 U1 C8 59.2(3)
C7 U1 C8 30.6(3)
C2 U1 C8 59.1(3)
C5 U1 C8 81.0(3)
C4 U1 C8 88.6(3)
C1 U1 C8 30.8(3)
C6 U1 C27 136.8(3)
C7 U1 C27 139.3(3)
C2 U1 C27 135.6(3)
C5 U1 C27 133.3(3)
C4 U1 C27 132.3(3)
C1 U1 C27 138.2(3)
C8 U1 C27 139.1(3)
C6 U1 C3 80.2(3)
C7 U1 C3 88.4(3)
C2 U1 C3 30.6(3)
C5 U1 C3 59.1(3)
C4 U1 C3 30.8(3)
C1 U1 C3 59.2(3)
C8 U1 C3 80.9(3)
C27 U1 C3 132.2(3)
C6 U1 C012 114.3(3)
C7 U1 C012 108.9(3)
C2 U1 C012 151.0(3)
C5 U1 C012 129.1(3)
C4 U1 C012 149.4(3)
C1 U1 C012 130.3(3)
C8 U1 C012 114.2(3)
C27 U1 C012 30.5(3)
C3 U1 C012 162.7(3)
C6 U1 C28 117.5(3)
C7 U1 C28 139.6(3)
C2 U1 C28 137.4(3)
C5 U1 C28 103.6(3)
C4 U1 C28 103.8(3)
C1 U1 C28 162.1(3)
C8 U1 C28 163.1(3)
C27 U1 C28 30.7(3)
C3 U1 C28 115.5(3)
C012 U1 C28 50.3(3)
C6 U1 C30 90.0(3)
C7 U1 C30 109.8(4)
C2 U1 C30 155.6(4)
C5 U1 C30 85.7(3)
C4 U1 C30 100.1(3)
C1 U1 C30 167.9(4)
C8 U1 C30 137.4(4)
C27 U1 C30 49.5(3)
C3 U1 C30 125.2(3)
C012 U1 C30 49.3(3)
C28 U1 C30 29.8(3)
Si3 C36 H36A 109.5
Si3 C36 H36B 109.5
H36A C36 H36B 109.5
Si3 C36 H36C 109.5
H36A C36 H36C 109.5
H36B C36 H36C 109.5

loop_
_geom_bond_atom_site_label_1
_geom_bond_atom_site_label_2
_geom_bond_distance
C1 C2 1.424(14)
C1 C8 1.426(15)
C1 U1 2.671(11)
C1 H1 0.9500
C2 C3 1.411(13)
C2 U1 2.643(10)
C2 H2 0.9500
C3 C4 1.421(14)
C3 Si1 1.905(10)
C3 U1 2.703(10)
C4 C5 1.404(13)
C4 U1 2.652(9)
C4 H4 0.9500
C5 C6 1.425(15)
C5 U1 2.646(11)
C5 H5 0.9500
C6 C7 1.411(15)
C6 U1 2.626(11)
C6 H6 0.9500
C7 C8 1.409(15)
C7 U1 2.634(10)
C7 H7 0.9500
C8 Si2 1.902(10)
C8 U1 2.700(10)
C9 C10 1.516(17)
C9 H9A 0.9800
C9 H9B 0.9800
C9 H9C 0.9800
C10 C11 1.535(18)
C10 Si1 1.913(12)
C10 H10 1.0000
C11 H11A 0.9800
C11 H11B 0.9800
C11 H11C 0.9800
C012 C27 1.421(15)
C012 C31 1.431(15)
C012 C38 1.522(15)
C012 U1 2.705(11)
C12 C13 1.534(16)
C12 H12A 0.9800
C12 H12B 0.9800
C12 H12C 0.9800
C13 C14 1.581(15)
C13 Si1 1.882(11)
C13 H13 1.0000
C14 H14A 0.9800
C14 H14B 0.9800
C14 H14C 0.9800
C15 C16 1.509(17)
C15 H15A 0.9800
C15 H15B 0.9800
C15 H15C 0.9800
C16 C17 1.535(16)
C16 Si1 1.927(11)
C16 H16 1.0000
C17 H17A 0.9800
C17 H17B 0.9800
C17 H17C 0.9800
C18 C19 1.498(17)
C18 H18A 0.9800
C18 H18B 0.9800
C18 H18C 0.9800
C19 C20 1.553(16)
C19 Si2 1.905(11)
C19 H19 1.0000
C20 H20A 0.9800
C20 H20B 0.9800
C20 H20C 0.9800
C21 C22 1.534(19)
C21 H21A 0.9800
C21 H21B 0.9800
C21 H21C 0.9800
C22 C23 1.538(17)
C22 Si2 1.892(12)
C22 H22 1.0000
C23 H23A 0.9800
C23 H23B 0.9800
C23 H23C 0.9800
C24 C25 1.53(2)
C24 H24A 0.9800
C24 H24B 0.9800
C24 H24C 0.9800
C25 C26A 1.52(4)
C25 C26B 1.63(5)
C25 Si2 1.873(12)
C25 H25 1.0000
C26A H26A 0.9800
C26A H26B 0.9800
C26A H26C 0.9800
C26B H26D 0.9800
C26B H26E 0.9800
C26B H26F 0.9800
C27 C28 1.442(16)
C27 Si3 1.897(12)
C27 U1 2.701(11)
C28 C30 1.420(16)
C28 C32 1.507(16)
C28 U1 2.748(11)
C30 C31 1.400(17)
C30 C33 1.534(18)
C30 U1 2.765(11)
C31 C34 1.510(15)
C31 U1 2.779(11)
C32 H32A 0.9800
C32 H32B 0.9800
C32 H32C 0.9800
C33 H33A 0.9800
C33 H33B 0.9800
C33 H33C 0.9800
C34 H34A 0.9800
C34 H34B 0.9800
C34 H34C 0.9800
C35 Si3 1.854(13)
C35 H35A 0.9800
C35 H35B 0.9800
C35 H35C 0.9800
C37 Si3 1.883(14)
C37 H37A 0.9800
C37 H37B 0.9800
C37 H37C 0.9800
C38 H38A 0.9800
C38 H38B 0.9800
C38 H38C 0.9800
Si3 C36 2.011(12)
C36 H36A 0.9800
C36 H36B 0.9800
C36 H36C 0.9800

loop_
_geom_torsion_atom_site_label_1
_geom_torsion_atom_site_label_2
_geom_torsion_atom_site_label_3
_geom_torsion_atom_site_label_4
_geom_torsion
C8 C1 C2 C3 2(2)
U1 C1 C2 C3 49.5(14)
C8 C1 C2 U1 -48.0(13)
C1 C2 C3 C4 -2(2)
U1 C2 C3 C4 47.2(11)
C1 C2 C3 Si1 172.0(11)
U1 C2 C3 Si1 -138.9(6)
C1 C2 C3 U1 -49.1(13)
C2 C3 C4 C5 0(2)
Si1 C3 C4 C5 -173.5(11)
U1 C3 C4 C5 47.4(13)
C2 C3 C4 U1 -47.1(11)
Si1 C3 C4 U1 139.1(7)
C3 C4 C5 C6 1(2)
U1 C4 C5 C6 49.1(12)
C3 C4 C5 U1 -48.0(13)
C4 C5 C6 C7 -1(2)
U1 C5 C6 C7 48.4(13)
C4 C5 C6 U1 -49.5(12)
C5 C6 C7 C8 1(2)
U1 C6 C7 C8 49.3(14)
C5 C6 C7 U1 -48.5(13)
C6 C7 C8 C1 -1(2)
U1 C7 C8 C1 47.7(12)
C6 C7 C8 Si2 169.9(12)
U1 C7 C8 Si2 -141.7(7)
C6 C7 C8 U1 -48.4(14)
C2 C1 C8 C7 0(2)
U1 C1 C8 C7 -47.2(11)
C2 C1 C8 Si2 -170.9(11)
U1 C1 C8 Si2 141.8(6)
C2 C1 C8 U1 47.3(13)
C31 C012 C27 C28 1.4(12)
C38 C012 C27 C28 171.7(11)
U1 C012 C27 C28 -69.9(8)
C31 C012 C27 Si3 -173.3(8)
C38 C012 C27 Si3 -3.0(17)
U1 C012 C27 Si3 115.3(8)
C31 C012 C27 U1 71.3(8)
C38 C012 C27 U1 -118.3(12)
C012 C27 C28 C30 -0.1(12)
Si3 C27 C28 C30 174.2(8)
U1 C27 C28 C30 -69.0(8)
C012 C27 C28 C32 -178.2(11)
Si3 C27 C28 C32 -3.8(18)
U1 C27 C28 C32 113.0(12)
C012 C27 C28 U1 68.9(8)
Si3 C27 C28 U1 -116.8(9)
C27 C28 C30 C31 -1.3(13)
C32 C28 C30 C31 176.9(11)
U1 C28 C30 C31 -68.3(8)
C27 C28 C30 C33 -177.2(11)
C32 C28 C30 C33 1.0(18)
U1 C28 C30 C33 115.9(12)
C27 C28 C30 U1 67.0(7)
C32 C28 C30 U1 -114.9(11)
C28 C30 C31 C012 2.2(13)
C33 C30 C31 C012 178.2(10)
U1 C30 C31 C012 -65.1(8)
C28 C30 C31 C34 -174.6(11)
C33 C30 C31 C34 1.4(19)
U1 C30 C31 C34 118.1(12)
C28 C30 C31 U1 67.3(8)
C33 C30 C31 U1 -116.7(11)
C27 C012 C31 C30 -2.2(12)
C38 C012 C31 C30 -172.9(10)
U1 C012 C31 C30 67.0(8)
C27 C012 C31 C34 174.7(11)
C38 C012 C31 C34 4.0(18)
U1 C012 C31 C34 -116.1(11)
C27 C012 C31 U1 -69.2(8)
C38 C012 C31 U1 120.1(11)
C12 C13 Si1 C3 -73.2(10)
C14 C13 Si1 C3 158.6(8)
C12 C13 Si1 C10 170.1(9)
C14 C13 Si1 C10 41.9(10)
C12 C13 Si1 C16 49.4(10)
C14 C13 Si1 C16 -78.7(10)
C2 C3 Si1 C13 175.4(8)
C4 C3 Si1 C13 -9.8(10)
U1 C3 Si1 C13 84.4(8)
C2 C3 Si1 C10 -67.5(9)
C4 C3 Si1 C10 107.3(9)
U1 C3 Si1 C10 -158.5(7)
C2 C3 Si1 C16 51.1(9)
C4 C3 Si1 C16 -134.1(8)
U1 C3 Si1 C16 -39.9(9)
C9 C10 Si1 C13 -174.5(9)
C11 C10 Si1 C13 59.0(10)
C9 C10 Si1 C3 67.1(10)
C11 C10 Si1 C3 -59.5(9)
C9 C10 Si1 C16 -51.8(10)
C11 C10 Si1 C16 -178.4(8)
C15 C16 Si1 C13 -74.8(10)
C17 C16 Si1 C13 53.9(11)
C15 C16 Si1 C3 48.0(10)
C17 C16 Si1 C3 176.7(9)
C15 C16 Si1 C10 165.3(9)
C17 C16 Si1 C10 -66.0(11)
C26A C25 Si2 C22 -70.9(18)
C24 C25 Si2 C22 169.9(11)
C26B C25 Si2 C22 -48.6(18)
C26A C25 Si2 C8 46.8(18)
C24 C25 Si2 C8 -72.5(12)
C26B C25 Si2 C8 69.1(18)
C26A C25 Si2 C19 165.5(17)
C24 C25 Si2 C19 46.3(12)
C26B C25 Si2 C19 -172.2(18)
C21 C22 Si2 C25 -175.3(9)
C23 C22 Si2 C25 -44.9(13)
C21 C22 Si2 C8 68.8(10)
C23 C22 Si2 C8 -160.8(11)
C21 C22 Si2 C19 -54.9(10)
C23 C22 Si2 C19 75.5(12)
C7 C8 Si2 C25 -99.7(9)
C1 C8 Si2 C25 72.7(9)
U1 C8 Si2 C25 164.3(8)
C7 C8 Si2 C22 17.2(10)
C1 C8 Si2 C22 -170.5(8)
U1 C8 Si2 C22 -78.9(10)
C7 C8 Si2 C19 142.8(8)
C1 C8 Si2 C19 -44.9(9)
U1 C8 Si2 C19 46.8(10)
C18 C19 Si2 C25 -166.8(9)
C20 C19 Si2 C25 69.8(10)
C18 C19 Si2 C22 72.9(10)
C20 C19 Si2 C22 -50.5(11)
C18 C19 Si2 C8 -50.3(10)
C20 C19 Si2 C8 -173.7(9)
C012 C27 Si3 C35 55.8(11)
C28 C27 Si3 C35 -117.8(11)
U1 C27 Si3 C35 146.1(7)
C012 C27 Si3 C37 173.2(9)
C28 C27 Si3 C37 -0.4(12)
U1 C27 Si3 C37 -96.5(7)
C012 C27 Si3 C36 -70.0(10)
C28 C27 Si3 C36 116.4(10)
U1 C27 Si3 C36 20.3(7)
C5 C6 U1 C7 147.2(10)
C7 C6 U1 C2 -73.3(6)
C5 C6 U1 C2 73.9(6)
C7 C6 U1 C5 -147.2(10)
C7 C6 U1 C4 -127.1(7)
C5 C6 U1 C4 20.1(6)
C7 C6 U1 C1 -43.0(7)
C5 C6 U1 C1 104.2(6)
C7 C6 U1 C8 -18.1(6)
C5 C6 U1 C8 129.1(7)
C7 C6 U1 C27 112.4(7)
C5 C6 U1 C27 -100.4(7)
C7 C6 U1 C3 -103.3(7)
C5 C6 U1 C3 43.9(6)
C7 C6 U1 C012 86.6(7)
C5 C6 U1 C012 -126.2(6)
C7 C6 U1 C28 142.9(6)
C5 C6 U1 C28 -69.9(7)
C7 C6 U1 C30 131.0(7)
C5 C6 U1 C30 -81.8(7)
C8 C7 U1 C6 -148.5(10)
C8 C7 U1 C2 -45.4(6)
C6 C7 U1 C2 103.0(7)
C8 C7 U1 C5 -129.4(7)
C6 C7 U1 C5 19.1(6)
C8 C7 U1 C4 -104.6(7)
C6 C7 U1 C4 43.9(6)
C8 C7 U1 C1 -20.6(6)
C6 C7 U1 C1 127.9(8)
C6 C7 U1 C8 148.5(10)
C8 C7 U1 C27 108.0(7)
C6 C7 U1 C27 -103.6(7)
C8 C7 U1 C3 -74.8(6)
C6 C7 U1 C3 73.7(6)
C8 C7 U1 C012 105.7(6)
C6 C7 U1 C012 -105.8(7)
C8 C7 U1 C28 156.0(6)
C6 C7 U1 C28 -55.5(9)
C8 C7 U1 C30 158.2(6)
C6 C7 U1 C30 -53.4(7)
C3 C2 U1 C6 -75.3(6)
C1 C2 U1 C6 74.0(6)
C3 C2 U1 C7 -105.5(6)
C1 C2 U1 C7 43.7(6)
C3 C2 U1 C5 -44.7(6)
C1 C2 U1 C5 104.6(6)
C3 C2 U1 C4 -20.7(6)
C1 C2 U1 C4 128.5(7)
C3 C2 U1 C1 -149.2(9)
C3 C2 U1 C8 -130.5(7)
C1 C2 U1 C8 18.7(6)
C3 C2 U1 C27 99.1(7)
C1 C2 U1 C27 -111.6(7)
C1 C2 U1 C3 149.2(9)
C3 C2 U1 C012 144.9(7)
C1 C2 U1 C012 -65.8(9)
C3 C2 U1 C28 54.0(8)
C1 C2 U1 C28 -156.8(6)
C3 C2 U1 C30 8.7(11)
C1 C2 U1 C30 158.0(8)
C4 C5 U1 C6 144.9(10)
C4 C5 U1 C7 126.0(7)
C6 C5 U1 C7 -18.9(6)
C4 C5 U1 C2 42.4(6)
C6 C5 U1 C2 -102.5(6)
C6 C5 U1 C4 -144.9(10)
C4 C5 U1 C1 72.4(6)
C6 C5 U1 C1 -72.5(6)
C4 C5 U1 C8 102.5(6)
C6 C5 U1 C8 -42.4(6)
C4 C5 U1 C27 -103.0(7)
C6 C5 U1 C27 112.1(7)
C4 C5 U1 C3 17.8(6)
C6 C5 U1 C3 -127.1(7)
C4 C5 U1 C012 -143.5(6)
C6 C5 U1 C012 71.6(7)
C4 C5 U1 C28 -94.1(6)
C6 C5 U1 C28 121.0(6)
C4 C5 U1 C30 -118.1(7)
C6 C5 U1 C30 97.0(7)
C5 C4 U1 C6 -20.5(6)
C3 C4 U1 C6 128.7(7)
C5 C4 U1 C7 -45.2(6)
C3 C4 U1 C7 104.0(6)
C5 C4 U1 C2 -128.6(7)
C3 C4 U1 C2 20.6(6)
C3 C4 U1 C5 149.2(10)
C5 C4 U1 C1 -104.4(6)
C3 C4 U1 C1 44.8(6)
C5 C4 U1 C8 -74.7(6)
C3 C4 U1 C8 74.5(6)
C5 C4 U1 C27 106.5(7)
C3 C4 U1 C27 -104.3(7)
C5 C4 U1 C3 -149.2(10)
C5 C4 U1 C012 65.1(9)
C3 C4 U1 C012 -145.7(7)
C5 C4 U1 C28 93.6(6)
C3 C4 U1 C28 -117.2(6)
C5 C4 U1 C30 63.3(7)
C3 C4 U1 C30 -147.5(6)
C2 C1 U1 C6 -102.4(6)
C8 C1 U1 C6 45.0(6)
C2 C1 U1 C7 -127.0(7)
C8 C1 U1 C7 20.5(6)
C8 C1 U1 C2 147.4(10)
C2 C1 U1 C5 -72.1(6)
C8 C1 U1 C5 75.3(6)
C2 C1 U1 C4 -42.4(6)
C8 C1 U1 C4 105.0(6)
C2 C1 U1 C8 -147.4(10)
C2 C1 U1 C27 102.9(7)
C8 C1 U1 C27 -109.7(7)
C2 C1 U1 C3 -17.6(6)
C8 C1 U1 C3 129.8(7)
C2 C1 U1 C012 144.6(6)
C8 C1 U1 C012 -68.0(7)
C2 C1 U1 C28 60.2(13)
C8 C1 U1 C28 -152.3(10)
C2 C1 U1 C30 -132.4(16)
C8 C1 U1 C30 15.0(19)
C7 C8 U1 C6 18.4(6)
C1 C8 U1 C6 -125.9(7)
Si2 C8 U1 C6 129.4(10)
C1 C8 U1 C7 -144.3(10)
Si2 C8 U1 C7 111.1(12)
C7 C8 U1 C2 125.4(7)
C1 C8 U1 C2 -18.9(6)
Si2 C8 U1 C2 -123.5(10)
C7 C8 U1 C5 42.5(6)
C1 C8 U1 C5 -101.8(6)
Si2 C8 U1 C5 153.6(9)
C7 C8 U1 C4 72.4(7)
C1 C8 U1 C4 -71.9(6)
Si2 C8 U1 C4 -176.5(9)
C7 C8 U1 C1 144.3(10)
Si2 C8 U1 C1 -104.6(11)
C7 C8 U1 C27 -109.0(7)
C1 C8 U1 C27 106.7(7)
Si2 C8 U1 C27 2.1(12)
C7 C8 U1 C3 102.4(7)
C1 C8 U1 C3 -41.9(6)
Si2 C8 U1 C3 -146.6(9)
C7 C8 U1 C012 -86.5(7)
C1 C8 U1 C012 129.2(6)
Si2 C8 U1 C012 24.6(10)
C7 C8 U1 C28 -65.1(14)
C1 C8 U1 C28 150.6(10)
Si2 C8 U1 C28 46.0(17)
C7 C8 U1 C30 -31.1(9)
C1 C8 U1 C30 -175.4(6)
Si2 C8 U1 C30 80.0(10)
C012 C27 U1 C6 -51.4(8)
C28 C27 U1 C6 61.9(8)
Si3 C27 U1 C6 -170.9(5)
C012 C27 U1 C7 -4.2(9)
C28 C27 U1 C7 109.1(7)
Si3 C27 U1 C7 -123.7(6)
C012 C27 U1 C2 136.8(6)
C28 C27 U1 C2 -109.9(7)
Si3 C27 U1 C2 17.3(9)
C012 C27 U1 C5 -96.1(7)
C28 C27 U1 C5 17.2(8)
Si3 C27 U1 C5 144.4(5)
C012 C27 U1 C4 -138.5(6)
C28 C27 U1 C4 -25.1(8)
Si3 C27 U1 C4 102.0(6)
C012 C27 U1 C1 90.8(8)
C28 C27 U1 C1 -155.9(6)
Si3 C27 U1 C1 -28.8(8)
C012 C27 U1 C8 43.4(9)
C28 C27 U1 C8 156.7(6)
Si3 C27 U1 C8 -76.1(7)
C012 C27 U1 C3 179.5(6)
C28 C27 U1 C3 -67.1(7)
Si3 C27 U1 C3 60.0(7)
C28 C27 U1 C012 113.3(9)
Si3 C27 U1 C012 -119.5(10)
C012 C27 U1 C28 -113.3(9)
Si3 C27 U1 C28 127.2(10)
C012 C27 U1 C30 -76.1(7)
C28 C27 U1 C30 37.2(6)
Si3 C27 U1 C30 164.4(8)
C2 C3 U1 C6 101.4(6)
C4 C3 U1 C6 -42.7(6)
Si1 C3 U1 C6 -152.5(8)
C2 C3 U1 C7 71.2(6)
C4 C3 U1 C7 -72.9(6)
Si1 C3 U1 C7 177.3(8)
C4 C3 U1 C2 -144.1(9)
Si1 C3 U1 C2 106.1(10)
C2 C3 U1 C5 126.3(7)
C4 C3 U1 C5 -17.8(6)
Si1 C3 U1 C5 -127.6(9)
C2 C3 U1 C4 144.1(9)
Si1 C3 U1 C4 -109.9(10)
C2 C3 U1 C1 17.9(6)
C4 C3 U1 C1 -126.2(7)
Si1 C3 U1 C1 124.0(8)
C2 C3 U1 C8 41.4(6)
C4 C3 U1 C8 -102.7(6)
Si1 C3 U1 C8 147.4(8)
C2 C3 U1 C27 -111.2(7)
C4 C3 U1 C27 104.7(7)
Si1 C3 U1 C27 -5.2(10)
C2 C3 U1 C012 -110.4(11)
C4 C3 U1 C012 105.5(11)
Si1 C3 U1 C012 -4.4(16)
C2 C3 U1 C28 -142.7(6)
C4 C3 U1 C28 73.3(7)
Si1 C3 U1 C28 -36.6(9)
C2 C3 U1 C30 -175.6(6)
C4 C3 U1 C30 40.3(7)
Si1 C3 U1 C30 -69.5(9)
C27 C012 U1 C6 144.0(6)
C31 C012 U1 C6 31.3(7)
C38 C012 U1 C6 -91.2(9)
C27 C012 U1 C7 177.1(6)
C31 C012 U1 C7 64.3(7)
C38 C012 U1 C7 -58.2(9)
C27 C012 U1 C2 -80.9(9)
C31 C012 U1 C2 166.3(6)
C38 C012 U1 C2 43.8(12)
C27 C012 U1 C5 111.3(7)
C31 C012 U1 C5 -1.5(8)
C38 C012 U1 C5 -124.0(9)
C27 C012 U1 C4 74.6(9)
C31 C012 U1 C4 -38.2(9)
C38 C012 U1 C4 -160.7(8)
C27 C012 U1 C1 -119.1(7)
C31 C012 U1 C1 128.2(6)
C38 C012 U1 C1 5.6(11)
C27 C012 U1 C8 -150.4(6)
C31 C012 U1 C8 96.8(6)
C38 C012 U1 C8 -25.7(10)
C31 C012 U1 C27 -112.8(9)
C38 C012 U1 C27 124.7(12)
C27 C012 U1 C3 -1.2(14)
C31 C012 U1 C3 -114.0(11)
C38 C012 U1 C3 123.5(11)
C27 C012 U1 C28 37.5(6)
C31 C012 U1 C28 -75.2(7)
C38 C012 U1 C28 162.2(10)
C27 C012 U1 C30 76.9(7)
C31 C012 U1 C30 -35.9(6)
C38 C012 U1 C30 -158.4(11)
C30 C28 U1 C6 -24.6(8)
C27 C28 U1 C6 -137.0(6)
C32 C28 U1 C6 97.3(9)
C30 C28 U1 C7 4.1(9)
C27 C28 U1 C7 -108.3(7)
C32 C28 U1 C7 126.0(9)
C30 C28 U1 C2 -143.9(7)
C27 C28 U1 C2 103.7(7)
C32 C28 U1 C2 -21.9(11)
C30 C28 U1 C5 -54.8(7)
C27 C28 U1 C5 -167.2(6)
C32 C28 U1 C5 67.1(9)
C30 C28 U1 C4 -86.4(7)
C27 C28 U1 C4 161.1(6)
C32 C28 U1 C4 35.5(9)
C30 C28 U1 C1 174.7(10)
C27 C28 U1 C1 62.3(13)
C32 C28 U1 C1 -63.4(15)
C30 C28 U1 C8 49.5(15)
C27 C28 U1 C8 -62.9(14)
C32 C28 U1 C8 171.5(10)
C30 C28 U1 C27 112.4(10)
C32 C28 U1 C27 -125.7(12)
C30 C28 U1 C3 -116.7(7)
C27 C28 U1 C3 130.9(6)
C32 C28 U1 C3 5.2(10)
C30 C28 U1 C012 75.2(7)
C27 C28 U1 C012 -37.3(6)
C32 C28 U1 C012 -162.9(11)
C27 C28 U1 C30 -112.4(10)
C32 C28 U1 C30 121.9(12)
C31 C30 U1 C6 -85.7(7)
C28 C30 U1 C6 158.3(7)
C33 C30 U1 C6 34.6(11)
C31 C30 U1 C7 -61.2(7)
C28 C30 U1 C7 -177.2(7)
C33 C30 U1 C7 59.1(11)
C31 C30 U1 C2 -169.1(7)
C28 C30 U1 C2 74.9(10)
C33 C30 U1 C2 -48.8(15)
C31 C30 U1 C5 -116.8(7)
C28 C30 U1 C5 127.2(7)
C33 C30 U1 C5 3.5(10)
C31 C30 U1 C4 -144.1(6)
C28 C30 U1 C4 100.0(7)
C33 C30 U1 C4 -23.7(11)
C31 C30 U1 C1 -56.3(18)
C28 C30 U1 C1 -172.2(14)
C33 C30 U1 C1 64(2)
C31 C30 U1 C8 -45.0(9)
C28 C30 U1 C8 -160.9(6)
C33 C30 U1 C8 75.4(12)
C31 C30 U1 C27 77.6(7)
C28 C30 U1 C27 -38.3(6)
C33 C30 U1 C27 -162.0(12)
C31 C30 U1 C3 -163.7(6)
C28 C30 U1 C3 80.3(7)
C33 C30 U1 C3 -43.4(12)
C31 C30 U1 C012 37.1(6)
C28 C30 U1 C012 -78.8(7)
C33 C30 U1 C012 157.5(12)
C31 C30 U1 C28 116.0(10)
C33 C30 U1 C28 -123.7(14)
